data_1558770
loop_
_publ_author_name
'He\&s, Merlin'
'Stennett, Thomas'
'Fantuzzi, Felipe'
'Bertermann, R\"udiger'
'Schock, Marvin'
'Sch\"afer, Marius'
'Thiess, Torsten'
'Braunschweig, Holger'

_publ_section_title
;
 Diverse Ring-Opening Reactions of Rhodium \h4-Azaborete Complexes
;
_journal_name_full 'Chemical Science'
_journal_paper_doi 10.1039/D0SC02283G
_journal_year 2020
_chemical_formula_moiety 'C21 H28 B N'
_chemical_formula_sum 'C21 H28 B N'
_chemical_formula_weight 305.25
_space_group_crystal_system orthorhombic
_space_group_IT_number 29
_space_group_name_Hall 'P 2c -2ac'
_space_group_name_H-M_alt 'P c a 21'
_atom_sites_solution_hydrogens geom
_atom_sites_solution_primary dual
_atom_sites_solution_secondary difmap
_audit_creation_method SHELXL-2017/1
_audit_update_record
;
2020-04-16 deposited with the CCDC.	2020-07-23 downloaded from the CCDC.
;
_cell_angle_alpha 90
_cell_angle_beta 90
_cell_angle_gamma 90
_cell_formula_units_Z 4
_cell_length_a 12.670(8)
_cell_length_b 11.135(6)
_cell_length_c 13.004(8)
_cell_measurement_reflns_used 4904
_cell_measurement_temperature 100(2)
_cell_measurement_theta_max 24.43
_cell_measurement_theta_min 2.43
_cell_volume 1834.6(19)
_computing_cell_refinement 'Saint+ ver. V8.37A (Bruker AXS)'
_computing_data_collection 'APEX2 ver. 2014.9 (Bruker AXS)'
_computing_data_reduction 'Saint+ ver. V8.37A (Bruker AXS)'
_computing_molecular_graphics 'ShelXLe (Huebschle et all, 2011)'
_computing_publication_material 'SHELXL-2017/1 (Sheldrick, 2017)'
_computing_structure_refinement 'SHELXL-2017/1 (Sheldrick, 2017)'
_computing_structure_solution 'SHELXT (Sheldrick, 2014)'
_diffrn_ambient_temperature 100(2)
_diffrn_detector 'CCD area detector (Apex2)'
_diffrn_detector_area_resol_mean 8.333
_diffrn_measured_fraction_theta_full 1.000
_diffrn_measured_fraction_theta_max 1.000
_diffrn_measurement_device_type 'Bruker X8-APEX II'
_diffrn_measurement_method '\f and \w scans'
_diffrn_radiation_monochromator 'multi-layer mirror'
_diffrn_radiation_type MoK\a
_diffrn_radiation_wavelength 0.71073
_diffrn_reflns_av_R_equivalents 0.0557
_diffrn_reflns_av_unetI/netI 0.0456
_diffrn_reflns_Laue_measured_fraction_full 1.000
_diffrn_reflns_Laue_measured_fraction_max 1.000
_diffrn_reflns_limit_h_max 15
_diffrn_reflns_limit_h_min -15
_diffrn_reflns_limit_k_max 13
_diffrn_reflns_limit_k_min -13
_diffrn_reflns_limit_l_max 14
_diffrn_reflns_limit_l_min -16
_diffrn_reflns_number 18714
_diffrn_reflns_point_group_measured_fraction_full 0.934
_diffrn_reflns_point_group_measured_fraction_max 0.929
_diffrn_reflns_theta_full 26.000
_diffrn_reflns_theta_max 26.362
_diffrn_reflns_theta_min 1.829
_diffrn_source 'rotating-anode (Nonius FR-591)'
_exptl_absorpt_coefficient_mu 0.062
_exptl_absorpt_correction_T_max 0.7454
_exptl_absorpt_correction_T_min 0.6237
_exptl_absorpt_correction_type multi-scan
_exptl_absorpt_process_details 'SadAbs 2016/2 (Bruker AXS)'
_exptl_crystal_colour colourless
_exptl_crystal_density_diffrn 1.105
_exptl_crystal_description plate
_exptl_crystal_F_000 664
_exptl_crystal_size_max 0.291
_exptl_crystal_size_mid 0.157
_exptl_crystal_size_min 0.108
_refine_diff_density_max 0.181
_refine_diff_density_min -0.200
_refine_diff_density_rms 0.036
_refine_ls_abs_structure_details
;
 Flack x determined using 1205 quotients [(I+)-(I-)]/[(I+)+(I-)]
 (Parsons, Flack and Wagner, Acta Cryst. B69 (2013) 249-259).
;
_refine_ls_abs_structure_Flack -0.5(10)
_refine_ls_extinction_method none
_refine_ls_goodness_of_fit_ref 1.034
_refine_ls_hydrogen_treatment constr
_refine_ls_matrix_type full
_refine_ls_number_parameters 216
_refine_ls_number_reflns 3484
_refine_ls_number_restraints 1
_refine_ls_restrained_S_all 1.034
_refine_ls_R_factor_all 0.0484
_refine_ls_R_factor_gt 0.0390
_refine_ls_shift/su_max 0.000
_refine_ls_shift/su_mean 0.000
_refine_ls_structure_factor_coef Fsqd
_refine_ls_weighting_details 'w=1/[\s^2^(Fo^2^)+(0.0476P)^2^+0.3334P] where P=(Fo^2^+2Fc^2^)/3'
_refine_ls_weighting_scheme calc
_refine_ls_wR_factor_gt 0.0905
_refine_ls_wR_factor_ref 0.0961
_reflns_Friedel_coverage 0.773
_reflns_Friedel_fraction_full 0.861
_reflns_Friedel_fraction_max 0.850
_reflns_number_gt 3085
_reflns_number_total 3484
_reflns_threshold_expression 'I > 2\s(I)'
_cod_data_source_file d0sc02283g2.cif
_cod_data_source_block test_a_CCDC19
_cod_original_cell_volume 1834.6(18)
_cod_database_code 1558770
_shelx_shelxl_version_number 2017/1
_shelx_space_group_comment
;
The symmetry employed for this shelxl refinement is uniquely defined
by the following loop, which should always be used as a source of
symmetry information in preference to the above space-group names.
They are only intended as comments.
;
_shelx_estimated_absorpt_t_min 0.982
_shelx_estimated_absorpt_t_max 0.993

loop_
_space_group_symop_operation_xyz
'x, y, z'
'-x, -y, z+1/2'
'x+1/2, -y, z'
'-x+1/2, y, z+1/2'

loop_
_atom_site_label
_atom_site_type_symbol
_atom_site_fract_x
_atom_site_fract_y
_atom_site_fract_z
_atom_site_U_iso_or_equiv
_atom_site_adp_type
_atom_site_occupancy
_atom_site_site_symmetry_order
_atom_site_calc_flag
_atom_site_refinement_flags_posn
_atom_site_refinement_flags_adp
_atom_site_refinement_flags_occupancy
_atom_site_disorder_assembly
_atom_site_disorder_group
B1 B 0.6203(2) 0.3650(2) 0.5431(2) 0.0147(5) Uani 1 1 d . . . . .
N2 N 0.70165(14) 0.27310(16) 0.52776(15) 0.0134(4) Uani 1 1 d . . . . .
C3 C 0.67791(18) 0.1731(2) 0.46665(18) 0.0149(5) Uani 1 1 d . . . . .
C4 C 0.57423(19) 0.1466(2) 0.44099(18) 0.0153(5) Uani 1 1 d . . . . .
C5 C 0.48937(18) 0.2217(2) 0.47069(18) 0.0178(5) Uani 1 1 d . . . . .
H5 H 0.418738 0.196888 0.458384 0.021 Uiso 1 1 calc R U . . .
C7 C 0.63846(17) 0.5011(2) 0.57669(19) 0.0137(5) Uani 1 1 d . . . . .
C6 C 0.50845(18) 0.3285(2) 0.51650(19) 0.0170(5) Uani 1 1 d . . . . .
H6 H 0.451454 0.380844 0.532067 0.020 Uiso 1 1 calc R U . . .
C9 C 0.68750(18) 0.7062(2) 0.5327(2) 0.0186(5) Uani 1 1 d . . . . .
H9 H 0.716323 0.761143 0.484346 0.022 Uiso 1 1 calc R U . . .
C8 C 0.67944(17) 0.5845(2) 0.50586(18) 0.0159(5) Uani 1 1 d . . . . .
C10 C 0.65484(18) 0.7485(2) 0.6271(2) 0.0187(5) Uani 1 1 d . . . . .
C11 C 0.61033(18) 0.6668(2) 0.69530(19) 0.0174(5) Uani 1 1 d . . . . .
H11 H 0.586011 0.694546 0.760195 0.021 Uiso 1 1 calc R U . . .
C12 C 0.60042(17) 0.5459(2) 0.67132(19) 0.0148(5) Uani 1 1 d . . . . .
C13 C 0.71188(19) 0.5482(2) 0.39845(19) 0.0215(5) Uani 1 1 d . . . . .
H13A H 0.670913 0.594282 0.348148 0.032 Uiso 1 1 calc R U . . .
H13B H 0.698549 0.462285 0.388715 0.032 Uiso 1 1 calc R U . . .
H13C H 0.787235 0.564623 0.388832 0.032 Uiso 1 1 calc R U . . .
C14 C 0.6648(2) 0.8802(2) 0.6548(2) 0.0304(7) Uani 1 1 d . . . . .
H14A H 0.739109 0.899653 0.667499 0.046 Uiso 1 1 calc R U . . .
H14B H 0.623475 0.896740 0.716951 0.046 Uiso 1 1 calc R U . . .
H14C H 0.638230 0.929509 0.597997 0.046 Uiso 1 1 calc R U . . .
C15 C 0.54738(19) 0.4633(2) 0.7478(2) 0.0187(5) Uani 1 1 d . . . . .
H15A H 0.483058 0.429970 0.717174 0.028 Uiso 1 1 calc R U . . .
H15B H 0.529106 0.508695 0.809843 0.028 Uiso 1 1 calc R U . . .
H15C H 0.595584 0.397826 0.765826 0.028 Uiso 1 1 calc R U . . .
C16 C 0.81106(18) 0.2800(2) 0.57823(19) 0.0160(5) Uani 1 1 d . . . . .
C17 C 0.8917(2) 0.3349(3) 0.5046(2) 0.0274(6) Uani 1 1 d . . . . .
H17A H 0.891340 0.290151 0.439728 0.041 Uiso 1 1 calc R U . . .
H17B H 0.962123 0.330771 0.535532 0.041 Uiso 1 1 calc R U . . .
H17C H 0.873264 0.418958 0.491403 0.041 Uiso 1 1 calc R U . . .
C18 C 0.8065(2) 0.3572(3) 0.6752(2) 0.0316(7) Uani 1 1 d . . . . .
H18A H 0.790150 0.440351 0.656365 0.047 Uiso 1 1 calc R U . . .
H18B H 0.874860 0.354386 0.710352 0.047 Uiso 1 1 calc R U . . .
H18C H 0.751473 0.326369 0.721167 0.047 Uiso 1 1 calc R U . . .
C19 C 0.8467(2) 0.1559(2) 0.6180(2) 0.0283(6) Uani 1 1 d . . . . .
H19A H 0.875926 0.109054 0.560855 0.042 Uiso 1 1 calc R U . . .
H19B H 0.786053 0.113341 0.647244 0.042 Uiso 1 1 calc R U . . .
H19C H 0.900853 0.166457 0.671029 0.042 Uiso 1 1 calc R U . . .
C20 C 0.7623(2) 0.0953(2) 0.4179(2) 0.0215(5) Uani 1 1 d . . . . .
H20A H 0.745234 0.082219 0.345227 0.032 Uiso 1 1 calc R U . . .
H20B H 0.765313 0.017804 0.453482 0.032 Uiso 1 1 calc R U . . .
H20C H 0.830810 0.135557 0.423373 0.032 Uiso 1 1 calc R U . . .
C21 C 0.55297(19) 0.0424(2) 0.3784(2) 0.0197(5) Uani 1 1 d . . . . .
C22 C 0.5363(2) -0.0413(2) 0.3236(2) 0.0240(6) Uani 1 1 d . . . . .
C23 C 0.5174(3) -0.1426(3) 0.2537(3) 0.0426(8) Uani 1 1 d . . . . .
H23A H 0.548481 -0.125002 0.186367 0.064 Uiso 1 1 calc R U . . .
H23B H 0.441259 -0.155204 0.246053 0.064 Uiso 1 1 calc R U . . .
H23C H 0.549863 -0.215330 0.282078 0.064 Uiso 1 1 calc R U . . .

loop_
_atom_site_aniso_label
_atom_site_aniso_U_11
_atom_site_aniso_U_22
_atom_site_aniso_U_33
_atom_site_aniso_U_23
_atom_site_aniso_U_13
_atom_site_aniso_U_12
B1 0.0197(14) 0.0146(13) 0.0097(13) 0.0010(10) -0.0012(10) -0.0003(10)
N2 0.0146(9) 0.0144(9) 0.0113(10) -0.0001(8) -0.0018(8) -0.0018(7)
C3 0.0216(11) 0.0115(11) 0.0116(12) 0.0011(9) -0.0003(10) -0.0006(9)
C4 0.0210(12) 0.0128(11) 0.0122(12) 0.0000(9) -0.0010(9) -0.0024(9)
C5 0.0160(12) 0.0213(13) 0.0161(13) 0.0018(11) -0.0019(10) -0.0034(10)
C7 0.0124(11) 0.0150(11) 0.0136(11) -0.0001(9) -0.0019(9) 0.0002(9)
C6 0.0175(11) 0.0172(12) 0.0162(12) 0.0010(10) -0.0004(10) 0.0028(9)
C9 0.0160(11) 0.0184(12) 0.0215(13) 0.0055(10) 0.0011(11) -0.0033(9)
C8 0.0118(10) 0.0197(12) 0.0164(12) 0.0005(10) -0.0014(9) 0.0001(9)
C10 0.0161(12) 0.0146(12) 0.0254(13) -0.0022(10) -0.0017(10) -0.0030(9)
C11 0.0163(11) 0.0200(13) 0.0157(12) -0.0037(10) -0.0013(9) 0.0014(9)
C12 0.0123(11) 0.0166(12) 0.0156(12) 0.0007(10) -0.0020(9) 0.0001(9)
C13 0.0232(12) 0.0260(13) 0.0152(13) 0.0036(11) 0.0023(10) 0.0027(10)
C14 0.0345(16) 0.0171(13) 0.0396(18) -0.0054(12) 0.0025(13) -0.0048(11)
C15 0.0225(12) 0.0183(12) 0.0154(12) 0.0016(10) 0.0012(10) 0.0018(10)
C16 0.0135(11) 0.0172(12) 0.0172(12) -0.0002(10) -0.0040(10) 0.0010(9)
C17 0.0215(13) 0.0338(15) 0.0268(15) 0.0090(12) -0.0040(11) -0.0079(11)
C18 0.0212(13) 0.0444(17) 0.0293(16) -0.0161(14) -0.0125(13) 0.0084(12)
C19 0.0323(15) 0.0233(14) 0.0293(16) 0.0069(12) -0.0147(12) -0.0014(12)
C20 0.0224(13) 0.0187(12) 0.0234(13) -0.0072(11) 0.0004(11) -0.0007(10)
C21 0.0203(12) 0.0188(12) 0.0199(13) 0.0019(11) 0.0000(10) -0.0039(10)
C22 0.0270(13) 0.0207(13) 0.0244(14) -0.0056(12) 0.0029(11) -0.0074(10)
C23 0.0462(19) 0.0343(17) 0.047(2) -0.0250(16) 0.0136(17) -0.0139(14)

loop_
_atom_type_symbol
_atom_type_description
_atom_type_scat_dispersion_real
_atom_type_scat_dispersion_imag
_atom_type_scat_source
C C 0.0033 0.0016 'International Tables Vol C Tables 4.2.6.8 and 6.1.1.4'
H H 0.0000 0.0000 'International Tables Vol C Tables 4.2.6.8 and 6.1.1.4'
B B 0.0013 0.0007 'International Tables Vol C Tables 4.2.6.8 and 6.1.1.4'
N N 0.0061 0.0033 'International Tables Vol C Tables 4.2.6.8 and 6.1.1.4'

loop_
_exptl_crystal_face_index_h
_exptl_crystal_face_index_k
_exptl_crystal_face_index_l
_exptl_crystal_face_perp_dist
1.00 2.00 0.00 0.0520
-1.00 -2.00 2.00 0.0560
1.00 2.00 -2.00 0.0990
0.00 -1.00 -2.00 0.0960
0.00 1.00 2.00 0.0590
0.00 -1.00 0.00 0.0860
1.00 -1.00 1.00 0.0500
-1.00 1.00 -1.00 0.0470
-1.00 0.00 -1.00 0.0280
1.00 0.00 1.00 0.0530
1.00 0.00 2.00 0.0480

loop_
_geom_angle_atom_site_label_1
_geom_angle_atom_site_label_2
_geom_angle_atom_site_label_3
_geom_angle
_geom_angle_site_symmetry_1
_geom_angle_site_symmetry_3
_geom_angle_publ_flag
N2 B1 C6 116.1(2) . . ?
N2 B1 C7 126.9(2) . . ?
C6 B1 C7 116.9(2) . . ?
C3 N2 B1 118.78(19) . . ?
C3 N2 C16 118.41(18) . . ?
B1 N2 C16 122.79(19) . . ?
C4 C3 N2 120.6(2) . . ?
C4 C3 C20 116.5(2) . . ?
N2 C3 C20 122.7(2) . . ?
C3 C4 C5 121.9(2) . . ?
C3 C4 C21 118.9(2) . . ?
C5 C4 C21 119.1(2) . . ?
C6 C5 C4 120.3(2) . . ?
C6 C5 H5 119.9 . . ?
C4 C5 H5 119.9 . . ?
C8 C7 C12 117.6(2) . . ?
C8 C7 B1 120.1(2) . . ?
C12 C7 B1 121.7(2) . . ?
C5 C6 B1 120.3(2) . . ?
C5 C6 H6 119.9 . . ?
B1 C6 H6 119.9 . . ?
C10 C9 C8 122.0(2) . . ?
C10 C9 H9 119.0 . . ?
C8 C9 H9 119.0 . . ?
C9 C8 C7 120.1(2) . . ?
C9 C8 C13 117.9(2) . . ?
C7 C8 C13 122.0(2) . . ?
C9 C10 C11 117.8(2) . . ?
C9 C10 C14 121.2(2) . . ?
C11 C10 C14 121.0(2) . . ?
C12 C11 C10 121.9(2) . . ?
C12 C11 H11 119.1 . . ?
C10 C11 H11 119.1 . . ?
C11 C12 C7 120.5(2) . . ?
C11 C12 C15 118.8(2) . . ?
C7 C12 C15 120.7(2) . . ?
C8 C13 H13A 109.5 . . ?
C8 C13 H13B 109.5 . . ?
H13A C13 H13B 109.5 . . ?
C8 C13 H13C 109.5 . . ?
H13A C13 H13C 109.5 . . ?
H13B C13 H13C 109.5 . . ?
C10 C14 H14A 109.5 . . ?
C10 C14 H14B 109.5 . . ?
H14A C14 H14B 109.5 . . ?
C10 C14 H14C 109.5 . . ?
H14A C14 H14C 109.5 . . ?
H14B C14 H14C 109.5 . . ?
C12 C15 H15A 109.5 . . ?
C12 C15 H15B 109.5 . . ?
H15A C15 H15B 109.5 . . ?
C12 C15 H15C 109.5 . . ?
H15A C15 H15C 109.5 . . ?
H15B C15 H15C 109.5 . . ?
C17 C16 C18 108.5(2) . . ?
C17 C16 N2 110.8(2) . . ?
C18 C16 N2 110.27(19) . . ?
C17 C16 C19 111.9(2) . . ?
C18 C16 C19 103.8(2) . . ?
N2 C16 C19 111.29(19) . . ?
C16 C17 H17A 109.5 . . ?
C16 C17 H17B 109.5 . . ?
H17A C17 H17B 109.5 . . ?
C16 C17 H17C 109.5 . . ?
H17A C17 H17C 109.5 . . ?
H17B C17 H17C 109.5 . . ?
C16 C18 H18A 109.5 . . ?
C16 C18 H18B 109.5 . . ?
H18A C18 H18B 109.5 . . ?
C16 C18 H18C 109.5 . . ?
H18A C18 H18C 109.5 . . ?
H18B C18 H18C 109.5 . . ?
C16 C19 H19A 109.5 . . ?
C16 C19 H19B 109.5 . . ?
H19A C19 H19B 109.5 . . ?
C16 C19 H19C 109.5 . . ?
H19A C19 H19C 109.5 . . ?
H19B C19 H19C 109.5 . . ?
C3 C20 H20A 109.5 . . ?
C3 C20 H20B 109.5 . . ?
H20A C20 H20B 109.5 . . ?
C3 C20 H20C 109.5 . . ?
H20A C20 H20C 109.5 . . ?
H20B C20 H20C 109.5 . . ?
C22 C21 C4 177.5(3) . . ?
C21 C22 C23 178.4(3) . . ?
C22 C23 H23A 109.5 . . ?
C22 C23 H23B 109.5 . . ?
H23A C23 H23B 109.5 . . ?
C22 C23 H23C 109.5 . . ?
H23A C23 H23C 109.5 . . ?
H23B C23 H23C 109.5 . . ?

loop_
_geom_bond_atom_site_label_1
_geom_bond_atom_site_label_2
_geom_bond_distance
_geom_bond_site_symmetry_2
_geom_bond_publ_flag
B1 N2 1.466(3) . ?
B1 C6 1.515(4) . ?
B1 C7 1.594(4) . ?
N2 C3 1.401(3) . ?
N2 C16 1.536(3) . ?
C3 C4 1.387(3) . ?
C3 C20 1.515(3) . ?
C4 C5 1.416(3) . ?
C4 C21 1.443(3) . ?
C5 C6 1.352(3) . ?
C5 H5 0.9500 . ?
C7 C8 1.407(3) . ?
C7 C12 1.413(3) . ?
C6 H6 0.9500 . ?
C9 C10 1.378(4) . ?
C9 C8 1.404(3) . ?
C9 H9 0.9500 . ?
C8 C13 1.511(4) . ?
C10 C11 1.391(4) . ?
C10 C14 1.516(3) . ?
C11 C12 1.387(3) . ?
C11 H11 0.9500 . ?
C12 C15 1.512(3) . ?
C13 H13A 0.9800 . ?
C13 H13B 0.9800 . ?
C13 H13C 0.9800 . ?
C14 H14A 0.9800 . ?
C14 H14B 0.9800 . ?
C14 H14C 0.9800 . ?
C15 H15A 0.9800 . ?
C15 H15B 0.9800 . ?
C15 H15C 0.9800 . ?
C16 C17 1.527(4) . ?
C16 C18 1.528(4) . ?
C16 C19 1.543(3) . ?
C17 H17A 0.9800 . ?
C17 H17B 0.9800 . ?
C17 H17C 0.9800 . ?
C18 H18A 0.9800 . ?
C18 H18B 0.9800 . ?
C18 H18C 0.9800 . ?
C19 H19A 0.9800 . ?
C19 H19B 0.9800 . ?
C19 H19C 0.9800 . ?
C20 H20A 0.9800 . ?
C20 H20B 0.9800 . ?
C20 H20C 0.9800 . ?
C21 C22 1.192(4) . ?
C22 C23 1.469(4) . ?
C23 H23A 0.9800 . ?
C23 H23B 0.9800 . ?
C23 H23C 0.9800 . ?

loop_
_geom_torsion_atom_site_label_1
_geom_torsion_atom_site_label_2
_geom_torsion_atom_site_label_3
_geom_torsion_atom_site_label_4
_geom_torsion
_geom_torsion_site_symmetry_1
_geom_torsion_site_symmetry_2
_geom_torsion_site_symmetry_3
_geom_torsion_site_symmetry_4
_geom_torsion_publ_flag
C6 B1 N2 C3 16.4(3) . . . . ?
C7 B1 N2 C3 -158.7(2) . . . . ?
C6 B1 N2 C16 -161.9(2) . . . . ?
C7 B1 N2 C16 23.0(4) . . . . ?
B1 N2 C3 C4 -14.8(3) . . . . ?
C16 N2 C3 C4 163.6(2) . . . . ?
B1 N2 C3 C20 159.8(2) . . . . ?
C16 N2 C3 C20 -21.9(3) . . . . ?
N2 C3 C4 C5 3.1(4) . . . . ?
C20 C3 C4 C5 -171.8(2) . . . . ?
N2 C3 C4 C21 -179.6(2) . . . . ?
C20 C3 C4 C21 5.5(3) . . . . ?
C3 C4 C5 C6 6.7(4) . . . . ?
C21 C4 C5 C6 -170.5(2) . . . . ?
N2 B1 C7 C8 74.2(3) . . . . ?
C6 B1 C7 C8 -100.9(3) . . . . ?
N2 B1 C7 C12 -115.2(3) . . . . ?
C6 B1 C7 C12 69.7(3) . . . . ?
C4 C5 C6 B1 -4.2(3) . . . . ?
N2 B1 C6 C5 -7.1(3) . . . . ?
C7 B1 C6 C5 168.5(2) . . . . ?
C10 C9 C8 C7 -0.9(3) . . . . ?
C10 C9 C8 C13 176.7(2) . . . . ?
C12 C7 C8 C9 3.9(3) . . . . ?
B1 C7 C8 C9 174.9(2) . . . . ?
C12 C7 C8 C13 -173.7(2) . . . . ?
B1 C7 C8 C13 -2.6(3) . . . . ?
C8 C9 C10 C11 -1.7(3) . . . . ?
C8 C9 C10 C14 179.6(2) . . . . ?
C9 C10 C11 C12 1.3(3) . . . . ?
C14 C10 C11 C12 179.9(2) . . . . ?
C10 C11 C12 C7 1.8(3) . . . . ?
C10 C11 C12 C15 -177.7(2) . . . . ?
C8 C7 C12 C11 -4.3(3) . . . . ?
B1 C7 C12 C11 -175.2(2) . . . . ?
C8 C7 C12 C15 175.1(2) . . . . ?
B1 C7 C12 C15 4.3(3) . . . . ?
C3 N2 C16 C17 85.6(3) . . . . ?
B1 N2 C16 C17 -96.1(3) . . . . ?
C3 N2 C16 C18 -154.2(2) . . . . ?
B1 N2 C16 C18 24.1(3) . . . . ?
C3 N2 C16 C19 -39.6(3) . . . . ?
B1 N2 C16 C19 138.7(2) . . . . ?
